data_1566599
loop_
_publ_author_name
'Tian, Jiliang'
'Zhang, Xingwang'
'Liu, Shaofeng'
'Li, Zhibo'

_publ_section_title
;
 Chromium complexes supported by NNO-tridentate ligands: an unprecedented
 activity with the requirement of a small amount of MAO
;
_journal_issue 13
_journal_name_full 'Polymer Chemistry'
_journal_page_first 1852
_journal_page_last 1860
_journal_paper_doi 10.1039/D2PY00125J
_journal_volume 13
_journal_year 2022
_chemical_formula_moiety 'C31 H37 Cl2 Cr F2 N2 O2'
_chemical_formula_sum 'C31 H37 Cl2 Cr F2 N2 O2'
_chemical_formula_weight 630.52
_space_group_crystal_system monoclinic
_space_group_IT_number 14
_space_group_name_Hall '-P 2ybc'
_space_group_name_H-M_alt 'P 1 21/c 1'
_atom_sites_solution_hydrogens geom
_atom_sites_solution_primary dual
_audit_creation_date 2021-10-29
_audit_creation_method
;
Olex2 1.5
(compiled 2021.08.20 svn.r13c46975 for OlexSys, GUI svn.r6405)
;
_audit_update_record
;
2022-01-07 deposited with the CCDC.	2022-03-03 downloaded from the CCDC.
;
_cell_angle_alpha 90
_cell_angle_beta 109.5390(10)
_cell_angle_gamma 90
_cell_formula_units_Z 4
_cell_length_a 14.4764(4)
_cell_length_b 14.5398(4)
_cell_length_c 15.5208(4)
_cell_measurement_reflns_used 9853
_cell_measurement_temperature 213
_cell_measurement_theta_max 54.991
_cell_measurement_theta_min 4.112
_cell_volume 3078.75(15)
_computing_cell_refinement 'SAINT v8.37A (Bruker, 2015)'
_computing_data_reduction 'SAINT v8.37A (Bruker, 2015)'
_computing_molecular_graphics 'Olex2 1.5 (Dolomanov et al., 2009)'
_computing_publication_material 'Olex2 1.5 (Dolomanov et al., 2009)'
_computing_structure_refinement 'SHELXL 2018/3 (Sheldrick, 2015)'
_computing_structure_solution 'SHELXT 2018/2 (Sheldrick, 2018)'
_diffrn_ambient_temperature 213
_diffrn_measured_fraction_theta_full 0.997
_diffrn_measured_fraction_theta_max 0.988
_diffrn_measurement_device_type 'Bruker D8 Venture'
_diffrn_measurement_method '\f and \w scans'
_diffrn_radiation_type GaK\a
_diffrn_radiation_wavelength 1.34139
_diffrn_reflns_av_R_equivalents 0.0458
_diffrn_reflns_av_unetI/netI 0.0389
_diffrn_reflns_Laue_measured_fraction_full 0.997
_diffrn_reflns_Laue_measured_fraction_max 0.988
_diffrn_reflns_limit_h_max 17
_diffrn_reflns_limit_h_min -17
_diffrn_reflns_limit_k_max 11
_diffrn_reflns_limit_k_min -17
_diffrn_reflns_limit_l_max 18
_diffrn_reflns_limit_l_min -18
_diffrn_reflns_number 26800
_diffrn_reflns_point_group_measured_fraction_full 0.997
_diffrn_reflns_point_group_measured_fraction_max 0.988
_diffrn_reflns_theta_full 53.594
_diffrn_reflns_theta_max 55.277
_diffrn_reflns_theta_min 4.111
_diffrn_source_current 2.85
_diffrn_source_power 0.19887300000000002
_diffrn_source_voltage 69.78
_diffrn_standards_number 0
_exptl_absorpt_coefficient_mu 3.395
_exptl_absorpt_correction_T_max 0.7508
_exptl_absorpt_correction_T_min 0.5004
_exptl_absorpt_correction_type multi-scan
_exptl_absorpt_process_details
;
SADABS-2016/2 (Bruker,2016/2) was used for absorption correction.
wR2(int) was 0.1216 before and 0.0642 after correction.
The Ratio of minimum to maximum transmission is 0.6665.
The \l/2 correction factor is Not present.
;
_exptl_crystal_colour red
_exptl_crystal_colour_primary red
_exptl_crystal_density_diffrn 1.360
_exptl_crystal_description block
_exptl_crystal_F_000 1316
_exptl_crystal_size_max 0.07
_exptl_crystal_size_mid 0.07
_exptl_crystal_size_min 0.05
_refine_diff_density_max 0.783
_refine_diff_density_min -0.559
_refine_diff_density_rms 0.070
_refine_ls_extinction_method none
_refine_ls_goodness_of_fit_ref 1.072
_refine_ls_hydrogen_treatment constr
_refine_ls_matrix_type full
_refine_ls_number_parameters 367
_refine_ls_number_reflns 5858
_refine_ls_number_restraints 18
_refine_ls_restrained_S_all 1.115
_refine_ls_R_factor_all 0.0664
_refine_ls_R_factor_gt 0.0518
_refine_ls_shift/su_max 0.004
_refine_ls_shift/su_mean 0.000
_refine_ls_structure_factor_coef Fsqd
_refine_ls_weighting_details 'w=1/[\s^2^(Fo^2^)+(0.0795P)^2^+2.0598P] where P=(Fo^2^+2Fc^2^)/3'
_refine_ls_weighting_scheme calc
_refine_ls_wR_factor_gt 0.1382
_refine_ls_wR_factor_ref 0.1507
_reflns_Friedel_coverage 0.000
_reflns_number_gt 4731
_reflns_number_total 5858
_reflns_threshold_expression 'I > 2\s(I)'
_cod_data_source_file d2py00125j2.cif
_cod_data_source_block 2110276597_0m
_cod_depositor_comments 'Adding full bibliography for 1566598--1566599.cif.'
_cod_database_code 1566599
_shelx_shelxl_version_number 2018/3
_shelx_space_group_comment
;
The symmetry employed for this shelxl refinement is uniquely defined
by the following loop, which should always be used as a source of
symmetry information in preference to the above space-group names.
They are only intended as comments.
;
_shelx_estimated_absorpt_t_max 0.849
_shelx_estimated_absorpt_t_min 0.797
_olex2_refinement_description
;
1. Fixed Uiso
 At 1.2 times of:
  All C(H) groups, All C(H,H) groups, All N(H) groups
 At 1.5 times of:
  All C(H,H,H) groups
2. Uiso/Uaniso restraints and constraints
C18 \\sim C21 \\sim C19 \\sim C20: within 2A with sigma of 0.005 and sigma for
terminal atoms of 0.01 within 2A
3.a Ternary CH refined with riding coordinates:
 N1(H1)
3.b Secondary CH2 refined with riding coordinates:
 C28(H28A,H28B), C29(H29A,H29B), C30(H30A,H30B), C31(H31A,H31B)
3.c Aromatic/amide H refined with riding coordinates:
 C2(H2), C3(H3), C4(H4), C5(H5), C7(H7), C9(H9), C11(H11), C24(H24), C25(H25),
 C26(H26)
3.d Idealised Me refined as rotating group:
 C15(H15A,H15B,H15C), C16(H16A,H16B,H16C), C17(H17A,H17B,H17C), C19(H19A,H19B,
 H19C), C20(H20A,H20B,H20C), C21(H21A,H21B,H21C)
;
_olex2_submission_special_instructions 'No special instructions were received'

loop_
_space_group_symop_operation_xyz
'x, y, z'
'-x, y+1/2, -z+1/2'
'-x, -y, -z'
'x, -y-1/2, z-1/2'

loop_
_atom_site_label
_atom_site_type_symbol
_atom_site_fract_x
_atom_site_fract_y
_atom_site_fract_z
_atom_site_U_iso_or_equiv
_atom_site_adp_type
_atom_site_occupancy
_atom_site_site_symmetry_order
_atom_site_calc_flag
_atom_site_refinement_flags_posn
_atom_site_refinement_flags_adp
_atom_site_refinement_flags_occupancy
_atom_site_disorder_assembly
_atom_site_disorder_group
Cr1 Cr 0.27872(3) 0.66926(3) 0.54650(3) 0.03287(16) Uani 1 1 d . . . . .
Cl1 Cl 0.40768(6) 0.65373(5) 0.68174(5) 0.0435(2) Uani 1 1 d . . . . .
Cl2 Cl 0.16285(5) 0.69379(6) 0.40169(5) 0.0442(2) Uani 1 1 d . . . . .
F1 F 0.31110(15) 0.92447(13) 0.49367(15) 0.0607(5) Uani 1 1 d . . . . .
F2 F 0.57307(13) 0.71665(14) 0.58862(13) 0.0550(5) Uani 1 1 d . . . . .
O1 O 0.19638(15) 0.59170(14) 0.58512(14) 0.0404(5) Uani 1 1 d . . . . .
O2 O 0.22587(14) 0.78239(15) 0.59452(13) 0.0401(5) Uani 1 1 d . . . . .
N1 N 0.37045(17) 0.74912(16) 0.48752(16) 0.0359(5) Uani 1 1 d . . . . .
H1 H 0.322470 0.785563 0.439026 0.043 Uiso 1 1 calc R U . . .
N2 N 0.33067(17) 0.56509(17) 0.49274(16) 0.0354(5) Uani 1 1 d . . . . .
C1 C 0.4102(2) 0.6843(2) 0.43612(19) 0.0358(6) Uani 1 1 d . . . . .
C2 C 0.4651(2) 0.7159(2) 0.3846(2) 0.0405(7) Uani 1 1 d . . . . .
H2 H 0.478090 0.779060 0.382989 0.049 Uiso 1 1 calc R U . . .
C3 C 0.5007(2) 0.6547(2) 0.3357(2) 0.0437(8) Uani 1 1 d . . . . .
H3 H 0.537813 0.676056 0.300305 0.052 Uiso 1 1 calc R U . . .
C4 C 0.4816(2) 0.5619(2) 0.3387(2) 0.0449(8) Uani 1 1 d . . . . .
H4 H 0.506917 0.520016 0.306157 0.054 Uiso 1 1 calc R U . . .
C5 C 0.4255(2) 0.5302(2) 0.3893(2) 0.0418(7) Uani 1 1 d . . . . .
H5 H 0.412050 0.466998 0.390094 0.050 Uiso 1 1 calc R U . . .
C6 C 0.3889(2) 0.5909(2) 0.43887(18) 0.0355(6) Uani 1 1 d . . . . .
C7 C 0.3129(2) 0.4796(2) 0.5053(2) 0.0393(7) Uani 1 1 d . . . . .
H7 H 0.341362 0.435489 0.477600 0.047 Uiso 1 1 calc R U . . .
C8 C 0.2547(2) 0.4451(2) 0.5566(2) 0.0384(7) Uani 1 1 d . . . . .
C9 C 0.2525(2) 0.3487(2) 0.5654(2) 0.0456(8) Uani 1 1 d . . . . .
H9 H 0.287740 0.312071 0.537312 0.055 Uiso 1 1 calc R U . . .
C10 C 0.2005(2) 0.3069(2) 0.6135(2) 0.0478(8) Uani 1 1 d . . . . .
C11 C 0.1498(2) 0.3649(2) 0.6549(2) 0.0455(8) Uani 1 1 d . . . . .
H11 H 0.114592 0.337082 0.688933 0.055 Uiso 1 1 calc R U . . .
C12 C 0.1480(2) 0.4601(2) 0.6491(2) 0.0403(7) Uani 1 1 d . . . . .
C13 C 0.2009(2) 0.5019(2) 0.59711(19) 0.0361(6) Uani 1 1 d . . . . .
C14 C 0.0907(2) 0.5190(2) 0.6958(2) 0.0463(8) Uani 1 1 d . . . . .
C15 C 0.0059(3) 0.5673(3) 0.6228(3) 0.0688(11) Uani 1 1 d . . . . .
H15A H 0.031777 0.604989 0.584620 0.103 Uiso 1 1 calc R U . . .
H15B H -0.029369 0.605820 0.652300 0.103 Uiso 1 1 calc R U . . .
H15C H -0.038255 0.521509 0.585369 0.103 Uiso 1 1 calc R U . . .
C16 C 0.1581(3) 0.5892(3) 0.7595(3) 0.0633(10) Uani 1 1 d . . . . .
H16A H 0.211793 0.557568 0.804451 0.095 Uiso 1 1 calc R U . . .
H16B H 0.121333 0.624168 0.790398 0.095 Uiso 1 1 calc R U . . .
H16C H 0.183905 0.630672 0.724165 0.095 Uiso 1 1 calc R U . . .
C17 C 0.0459(3) 0.4613(3) 0.7545(3) 0.0677(11) Uani 1 1 d . . . . .
H17A H 0.000905 0.416581 0.716132 0.102 Uiso 1 1 calc R U . . .
H17B H 0.010713 0.501180 0.782913 0.102 Uiso 1 1 calc R U . . .
H17C H 0.097618 0.429518 0.801454 0.102 Uiso 1 1 calc R U . . .
C18 C 0.1999(3) 0.2017(3) 0.6226(3) 0.0641(10) Uani 1 1 d . U . . .
C19 C 0.1612(5) 0.1605(4) 0.5262(5) 0.128(2) Uani 1 1 d . U . . .
H19A H 0.100304 0.190550 0.491512 0.191 Uiso 1 1 calc R U . . .
H19B H 0.149785 0.095189 0.530257 0.191 Uiso 1 1 calc R U . . .
H19C H 0.209172 0.169791 0.495807 0.191 Uiso 1 1 calc R U . . .
C20 C 0.1277(5) 0.1696(4) 0.6658(6) 0.134(2) Uani 1 1 d . U . . .
H20A H 0.154722 0.178379 0.731487 0.201 Uiso 1 1 calc R U . . .
H20B H 0.113888 0.104829 0.652568 0.201 Uiso 1 1 calc R U . . .
H20C H 0.067530 0.204643 0.641548 0.201 Uiso 1 1 calc R U . . .
C21 C 0.2993(4) 0.1659(3) 0.6683(5) 0.0971(17) Uani 1 1 d . U . . .
H21A H 0.342652 0.188106 0.636931 0.146 Uiso 1 1 calc R U . . .
H21B H 0.297841 0.099180 0.666819 0.146 Uiso 1 1 calc R U . . .
H21C H 0.322826 0.186688 0.731296 0.146 Uiso 1 1 calc R U . . .
C22 C 0.4380(2) 0.8173(2) 0.5400(2) 0.0384(7) Uani 1 1 d . . . . .
C23 C 0.4061(3) 0.9063(2) 0.5440(2) 0.0466(8) Uani 1 1 d . . . . .
C24 C 0.4642(3) 0.9753(2) 0.5945(3) 0.0585(10) Uani 1 1 d . . . . .
H24 H 0.438773 1.034556 0.595663 0.070 Uiso 1 1 calc R U . . .
C25 C 0.5603(3) 0.9556(3) 0.6433(2) 0.0595(10) Uani 1 1 d . . . . .
H25 H 0.601402 1.001642 0.678534 0.071 Uiso 1 1 calc R U . . .
C26 C 0.5963(3) 0.8693(3) 0.6405(2) 0.0545(9) Uani 1 1 d . . . . .
H26 H 0.662303 0.855974 0.673117 0.065 Uiso 1 1 calc R U . . .
C27 C 0.5353(2) 0.8016(2) 0.5898(2) 0.0449(8) Uani 1 1 d . . . . .
C28 C 0.2693(3) 0.8236(2) 0.6849(2) 0.0465(8) Uani 1 1 d . . . . .
H28A H 0.335387 0.846534 0.693244 0.056 Uiso 1 1 calc R U . . .
H28B H 0.273112 0.778587 0.732985 0.056 Uiso 1 1 calc R U . . .
C29 C 0.2023(3) 0.9007(3) 0.6873(2) 0.0572(9) Uani 1 1 d . . . . .
H29A H 0.218258 0.956552 0.659761 0.069 Uiso 1 1 calc R U . . .
H29B H 0.205311 0.914244 0.750008 0.069 Uiso 1 1 calc R U . . .
C30 C 0.1037(3) 0.8638(3) 0.6315(3) 0.0776(13) Uani 1 1 d . . . . .
H30A H 0.076838 0.824633 0.668741 0.093 Uiso 1 1 calc R U . . .
H30B H 0.057598 0.914021 0.605600 0.093 Uiso 1 1 calc R U . . .
C31 C 0.1232(2) 0.8096(3) 0.5581(3) 0.0594(10) Uani 1 1 d . . . . .
H31A H 0.080738 0.755299 0.542670 0.071 Uiso 1 1 calc R U . . .
H31B H 0.111106 0.847096 0.502939 0.071 Uiso 1 1 calc R U . . .

loop_
_atom_site_aniso_label
_atom_site_aniso_U_11
_atom_site_aniso_U_22
_atom_site_aniso_U_33
_atom_site_aniso_U_23
_atom_site_aniso_U_13
_atom_site_aniso_U_12
Cr1 0.0357(3) 0.0330(3) 0.0328(3) -0.00085(18) 0.0155(2) 0.00243(19)
Cl1 0.0478(4) 0.0438(4) 0.0364(4) -0.0005(3) 0.0106(3) 0.0068(3)
Cl2 0.0430(4) 0.0495(5) 0.0374(4) -0.0017(3) 0.0099(3) 0.0026(3)
F1 0.0694(14) 0.0440(11) 0.0745(14) 0.0031(10) 0.0316(11) 0.0093(10)
F2 0.0468(11) 0.0567(12) 0.0564(12) -0.0037(9) 0.0105(9) 0.0038(9)
O1 0.0461(12) 0.0361(12) 0.0462(12) 0.0009(9) 0.0253(10) 0.0022(9)
O2 0.0395(11) 0.0429(12) 0.0382(11) -0.0065(9) 0.0133(9) 0.0076(9)
N1 0.0396(13) 0.0344(13) 0.0367(13) -0.0003(10) 0.0167(11) 0.0010(11)
N2 0.0384(13) 0.0371(14) 0.0340(12) 0.0001(10) 0.0165(10) 0.0025(11)
C1 0.0372(15) 0.0418(17) 0.0304(14) -0.0002(12) 0.0139(12) 0.0030(13)
C2 0.0411(16) 0.0463(18) 0.0348(15) 0.0004(13) 0.0137(13) -0.0003(14)
C3 0.0419(17) 0.058(2) 0.0366(16) 0.0043(14) 0.0206(14) 0.0046(15)
C4 0.0485(18) 0.054(2) 0.0366(16) 0.0017(14) 0.0200(14) 0.0136(16)
C5 0.0476(18) 0.0407(17) 0.0400(16) 0.0004(13) 0.0187(14) 0.0074(14)
C6 0.0370(15) 0.0393(17) 0.0310(14) 0.0017(12) 0.0126(12) 0.0057(13)
C7 0.0401(16) 0.0354(17) 0.0447(17) -0.0033(13) 0.0173(14) 0.0023(13)
C8 0.0380(15) 0.0347(16) 0.0429(16) -0.0020(13) 0.0140(13) -0.0012(13)
C9 0.0440(17) 0.0367(17) 0.060(2) -0.0022(15) 0.0231(16) 0.0000(14)
C10 0.0427(17) 0.0380(18) 0.062(2) 0.0004(15) 0.0167(16) -0.0046(14)
C11 0.0433(17) 0.0432(18) 0.0523(19) 0.0046(15) 0.0191(15) -0.0085(15)
C12 0.0403(16) 0.0426(18) 0.0386(16) -0.0007(13) 0.0140(13) -0.0065(14)
C13 0.0354(15) 0.0363(16) 0.0357(15) -0.0010(12) 0.0106(12) -0.0010(13)
C14 0.0493(18) 0.049(2) 0.0476(18) -0.0063(15) 0.0253(15) -0.0082(15)
C15 0.058(2) 0.092(3) 0.067(2) 0.005(2) 0.034(2) 0.018(2)
C16 0.080(3) 0.062(2) 0.060(2) -0.0187(19) 0.040(2) -0.021(2)
C17 0.083(3) 0.067(3) 0.073(3) -0.007(2) 0.053(2) -0.014(2)
C18 0.062(2) 0.0352(18) 0.103(3) 0.0021(18) 0.038(2) -0.0065(16)
C19 0.157(5) 0.060(3) 0.131(5) -0.013(3) 0.001(4) -0.024(3)
C20 0.137(5) 0.054(3) 0.252(7) 0.022(4) 0.117(5) -0.001(3)
C21 0.078(3) 0.048(2) 0.149(5) 0.017(3) 0.016(3) 0.002(2)
C22 0.0477(17) 0.0381(17) 0.0367(16) -0.0030(13) 0.0239(14) -0.0067(14)
C23 0.058(2) 0.0416(18) 0.0503(18) -0.0002(15) 0.0322(17) -0.0026(16)
C24 0.092(3) 0.0403(19) 0.061(2) -0.0088(17) 0.050(2) -0.0121(19)
C25 0.079(3) 0.059(2) 0.054(2) -0.0142(18) 0.040(2) -0.029(2)
C26 0.052(2) 0.069(3) 0.0461(19) -0.0081(17) 0.0209(16) -0.0156(19)
C27 0.0497(19) 0.0483(19) 0.0419(17) -0.0045(14) 0.0224(15) -0.0057(16)
C28 0.0523(19) 0.0455(19) 0.0415(18) -0.0107(14) 0.0156(15) 0.0033(15)
C29 0.068(2) 0.052(2) 0.054(2) -0.0099(17) 0.0233(18) 0.0119(18)
C30 0.056(2) 0.095(3) 0.082(3) -0.033(3) 0.023(2) 0.018(2)
C31 0.0401(18) 0.070(3) 0.063(2) -0.0174(19) 0.0105(17) 0.0166(18)

loop_
_atom_type_symbol
_atom_type_description
_atom_type_scat_dispersion_real
_atom_type_scat_dispersion_imag
_atom_type_scat_source
C C 0.0137 0.0067 'International Tables Vol C Tables 4.2.6.8 and 6.1.1.4'
H H 0.0000 0.0000 'International Tables Vol C Tables 4.2.6.8 and 6.1.1.4'
Cl Cl 0.3281 0.5435 'International Tables Vol C Tables 4.2.6.8 and 6.1.1.4'
Cr Cr 0.1560 1.9394 'International Tables Vol C Tables 4.2.6.8 and 6.1.1.4'
F F 0.0583 0.0400 'International Tables Vol C Tables 4.2.6.8 and 6.1.1.4'
N N 0.0241 0.0134 'International Tables Vol C Tables 4.2.6.8 and 6.1.1.4'
O O 0.0389 0.0241 'International Tables Vol C Tables 4.2.6.8 and 6.1.1.4'

loop_
_geom_angle_atom_site_label_1
_geom_angle_atom_site_label_2
_geom_angle_atom_site_label_3
_geom_angle
_geom_angle_site_symmetry_1
_geom_angle_site_symmetry_3
_geom_angle_publ_flag
Cl1 Cr1 Cl2 172.48(3) . . ?
O1 Cr1 Cl1 93.30(7) . . ?
O1 Cr1 Cl2 94.04(7) . . ?
O1 Cr1 O2 90.68(9) . . ?
O1 Cr1 N1 173.30(9) . . ?
O1 Cr1 N2 92.63(9) . . ?
O2 Cr1 Cl1 91.98(6) . . ?
O2 Cr1 Cl2 89.55(6) . . ?
O2 Cr1 N1 94.52(9) . . ?
N1 Cr1 Cl1 90.74(7) . . ?
N1 Cr1 Cl2 81.79(7) . . ?
N2 Cr1 Cl1 90.16(7) . . ?
N2 Cr1 Cl2 87.90(7) . . ?
N2 Cr1 O2 175.96(9) . . ?
N2 Cr1 N1 82.01(9) . . ?
C13 O1 Cr1 129.26(18) . . ?
C28 O2 Cr1 125.69(18) . . ?
C31 O2 Cr1 122.12(19) . . ?
C31 O2 C28 108.5(2) . . ?
Cr1 N1 H1 103.5 . . ?
C1 N1 Cr1 106.87(17) . . ?
C1 N1 H1 103.5 . . ?
C22 N1 Cr1 121.53(17) . . ?
C22 N1 H1 103.5 . . ?
C22 N1 C1 115.7(2) . . ?
C6 N2 Cr1 115.25(19) . . ?
C7 N2 Cr1 122.9(2) . . ?
C7 N2 C6 121.8(2) . . ?
C2 C1 N1 120.4(3) . . ?
C2 C1 C6 121.1(3) . . ?
C6 C1 N1 118.4(2) . . ?
C1 C2 H2 120.0 . . ?
C3 C2 C1 119.9(3) . . ?
C3 C2 H2 120.0 . . ?
C2 C3 H3 120.1 . . ?
C2 C3 C4 119.7(3) . . ?
C4 C3 H3 120.1 . . ?
C3 C4 H4 119.8 . . ?
C3 C4 C5 120.4(3) . . ?
C5 C4 H4 119.8 . . ?
C4 C5 H5 119.7 . . ?
C4 C5 C6 120.5(3) . . ?
C6 C5 H5 119.7 . . ?
C1 C6 N2 117.1(2) . . ?
C5 C6 N2 124.7(3) . . ?
C5 C6 C1 118.2(3) . . ?
N2 C7 H7 116.5 . . ?
N2 C7 C8 127.1(3) . . ?
C8 C7 H7 116.5 . . ?
C9 C8 C7 116.1(3) . . ?
C9 C8 C13 120.1(3) . . ?
C13 C8 C7 123.8(3) . . ?
C8 C9 H9 119.0 . . ?
C10 C9 C8 122.0(3) . . ?
C10 C9 H9 119.0 . . ?
C9 C10 C11 116.7(3) . . ?
C9 C10 C18 120.9(3) . . ?
C11 C10 C18 122.4(3) . . ?
C10 C11 H11 117.6 . . ?
C12 C11 C10 124.8(3) . . ?
C12 C11 H11 117.6 . . ?
C11 C12 C13 117.5(3) . . ?
C11 C12 C14 121.9(3) . . ?
C13 C12 C14 120.6(3) . . ?
O1 C13 C8 121.6(3) . . ?
O1 C13 C12 119.6(3) . . ?
C8 C13 C12 118.8(3) . . ?
C15 C14 C12 109.4(3) . . ?
C16 C14 C12 110.5(3) . . ?
C16 C14 C15 110.7(3) . . ?
C16 C14 C17 106.7(3) . . ?
C17 C14 C12 112.2(3) . . ?
C17 C14 C15 107.2(3) . . ?
C14 C15 H15A 109.5 . . ?
C14 C15 H15B 109.5 . . ?
C14 C15 H15C 109.5 . . ?
H15A C15 H15B 109.5 . . ?
H15A C15 H15C 109.5 . . ?
H15B C15 H15C 109.5 . . ?
C14 C16 H16A 109.5 . . ?
C14 C16 H16B 109.5 . . ?
C14 C16 H16C 109.5 . . ?
H16A C16 H16B 109.5 . . ?
H16A C16 H16C 109.5 . . ?
H16B C16 H16C 109.5 . . ?
C14 C17 H17A 109.5 . . ?
C14 C17 H17B 109.5 . . ?
C14 C17 H17C 109.5 . . ?
H17A C17 H17B 109.5 . . ?
H17A C17 H17C 109.5 . . ?
H17B C17 H17C 109.5 . . ?
C19 C18 C10 108.1(4) . . ?
C20 C18 C10 112.2(4) . . ?
C20 C18 C19 103.6(5) . . ?
C21 C18 C10 111.3(3) . . ?
C21 C18 C19 108.1(5) . . ?
C21 C18 C20 113.1(5) . . ?
C18 C19 H19A 109.5 . . ?
C18 C19 H19B 109.5 . . ?
C18 C19 H19C 109.5 . . ?
H19A C19 H19B 109.5 . . ?
H19A C19 H19C 109.5 . . ?
H19B C19 H19C 109.5 . . ?
C18 C20 H20A 109.5 . . ?
C18 C20 H20B 109.5 . . ?
C18 C20 H20C 109.5 . . ?
H20A C20 H20B 109.5 . . ?
H20A C20 H20C 109.5 . . ?
H20B C20 H20C 109.5 . . ?
C18 C21 H21A 109.5 . . ?
C18 C21 H21B 109.5 . . ?
C18 C21 H21C 109.5 . . ?
H21A C21 H21B 109.5 . . ?
H21A C21 H21C 109.5 . . ?
H21B C21 H21C 109.5 . . ?
C23 C22 N1 119.7(3) . . ?
C27 C22 N1 125.2(3) . . ?
C27 C22 C23 115.0(3) . . ?
F1 C23 C22 116.4(3) . . ?
F1 C23 C24 119.6(3) . . ?
C24 C23 C22 124.0(3) . . ?
C23 C24 H24 120.8 . . ?
C23 C24 C25 118.5(4) . . ?
C25 C24 H24 120.8 . . ?
C24 C25 H25 120.0 . . ?
C26 C25 C24 120.0(3) . . ?
C26 C25 H25 120.0 . . ?
C25 C26 H26 120.1 . . ?
C25 C26 C27 119.8(4) . . ?
C27 C26 H26 120.1 . . ?
F2 C27 C22 119.0(3) . . ?
F2 C27 C26 118.4(3) . . ?
C26 C27 C22 122.7(3) . . ?
O2 C28 H28A 110.8 . . ?
O2 C28 H28B 110.8 . . ?
O2 C28 C29 104.9(3) . . ?
H28A C28 H28B 108.8 . . ?
C29 C28 H28A 110.8 . . ?
C29 C28 H28B 110.8 . . ?
C28 C29 H29A 111.2 . . ?
C28 C29 H29B 111.2 . . ?
C28 C29 C30 102.6(3) . . ?
H29A C29 H29B 109.2 . . ?
C30 C29 H29A 111.2 . . ?
C30 C29 H29B 111.2 . . ?
C29 C30 H30A 110.9 . . ?
C29 C30 H30B 110.9 . . ?
H30A C30 H30B 109.0 . . ?
C31 C30 C29 104.1(3) . . ?
C31 C30 H30A 110.9 . . ?
C31 C30 H30B 110.9 . . ?
O2 C31 C30 106.1(3) . . ?
O2 C31 H31A 110.5 . . ?
O2 C31 H31B 110.5 . . ?
C30 C31 H31A 110.5 . . ?
C30 C31 H31B 110.5 . . ?
H31A C31 H31B 108.7 . . ?

loop_
_geom_bond_atom_site_label_1
_geom_bond_atom_site_label_2
_geom_bond_distance
_geom_bond_site_symmetry_2
_geom_bond_publ_flag
Cr1 Cl1 2.3068(8) . ?
Cr1 Cl2 2.3389(8) . ?
Cr1 O1 1.879(2) . ?
Cr1 O2 2.056(2) . ?
Cr1 N1 2.182(2) . ?
Cr1 N2 1.994(2) . ?
F1 C23 1.361(4) . ?
F2 C27 1.353(4) . ?
O1 C13 1.317(4) . ?
O2 C28 1.460(4) . ?
O2 C31 1.457(4) . ?
N1 H1 0.9900 . ?
N1 C1 1.471(4) . ?
N1 C22 1.438(4) . ?
N2 C6 1.422(3) . ?
N2 C7 1.298(4) . ?
C1 C2 1.379(4) . ?
C1 C6 1.397(4) . ?
C2 H2 0.9400 . ?
C2 C3 1.377(4) . ?
C3 H3 0.9400 . ?
C3 C4 1.381(5) . ?
C4 H4 0.9400 . ?
C4 C5 1.385(4) . ?
C5 H5 0.9400 . ?
C5 C6 1.387(4) . ?
C7 H7 0.9400 . ?
C7 C8 1.429(4) . ?
C8 C9 1.409(4) . ?
C8 C13 1.419(4) . ?
C9 H9 0.9400 . ?
C9 C10 1.368(5) . ?
C10 C11 1.405(5) . ?
C10 C18 1.536(5) . ?
C11 H11 0.9400 . ?
C11 C12 1.387(4) . ?
C12 C13 1.421(4) . ?
C12 C14 1.534(4) . ?
C14 C15 1.534(5) . ?
C14 C16 1.525(5) . ?
C14 C17 1.533(5) . ?
C15 H15A 0.9700 . ?
C15 H15B 0.9700 . ?
C15 H15C 0.9700 . ?
C16 H16A 0.9700 . ?
C16 H16B 0.9700 . ?
C16 H16C 0.9700 . ?
C17 H17A 0.9700 . ?
C17 H17B 0.9700 . ?
C17 H17C 0.9700 . ?
C18 C19 1.533(8) . ?
C18 C20 1.494(7) . ?
C18 C21 1.470(6) . ?
C19 H19A 0.9700 . ?
C19 H19B 0.9700 . ?
C19 H19C 0.9700 . ?
C20 H20A 0.9700 . ?
C20 H20B 0.9700 . ?
C20 H20C 0.9700 . ?
C21 H21A 0.9700 . ?
C21 H21B 0.9700 . ?
C21 H21C 0.9700 . ?
C22 C23 1.383(4) . ?
C22 C27 1.381(5) . ?
C23 C24 1.374(5) . ?
C24 H24 0.9400 . ?
C24 C25 1.374(6) . ?
C25 H25 0.9400 . ?
C25 C26 1.365(5) . ?
C26 H26 0.9400 . ?
C26 C27 1.379(5) . ?
C28 H28A 0.9800 . ?
C28 H28B 0.9800 . ?
C28 C29 1.491(5) . ?
C29 H29A 0.9800 . ?
C29 H29B 0.9800 . ?
C29 C30 1.499(5) . ?
C30 H30A 0.9800 . ?
C30 H30B 0.9800 . ?
C30 C31 1.488(5) . ?
C31 H31A 0.9800 . ?
C31 H31B 0.9800 . ?

loop_
_geom_torsion_atom_site_label_1
_geom_torsion_atom_site_label_2
_geom_torsion_atom_site_label_3
_geom_torsion_atom_site_label_4
_geom_torsion
_geom_torsion_site_symmetry_1
_geom_torsion_site_symmetry_2
_geom_torsion_site_symmetry_3
_geom_torsion_site_symmetry_4
_geom_torsion_publ_flag
Cr1 O1 C13 C8 -18.9(4) . . . . ?
Cr1 O1 C13 C12 163.4(2) . . . . ?
Cr1 O2 C28 C29 -178.0(2) . . . . ?
Cr1 O2 C31 C30 155.9(3) . . . . ?
Cr1 N1 C1 C2 174.7(2) . . . . ?
Cr1 N1 C1 C6 -3.6(3) . . . . ?
Cr1 N1 C22 C23 -86.9(3) . . . . ?
Cr1 N1 C22 C27 92.1(3) . . . . ?
Cr1 N2 C6 C1 5.4(3) . . . . ?
Cr1 N2 C6 C5 -174.5(2) . . . . ?
Cr1 N2 C7 C8 0.7(4) . . . . ?
Cl1 Cr1 O1 C13 -71.2(2) . . . . ?
Cl2 Cr1 O1 C13 107.2(2) . . . . ?
F1 C23 C24 C25 -178.7(3) . . . . ?
O2 Cr1 O1 C13 -163.2(2) . . . . ?
O2 C28 C29 C30 34.4(4) . . . . ?
N1 C1 C2 C3 -179.0(3) . . . . ?
N1 C1 C6 N2 -0.8(4) . . . . ?
N1 C1 C6 C5 179.1(3) . . . . ?
N1 C22 C23 F1 -2.5(4) . . . . ?
N1 C22 C23 C24 177.9(3) . . . . ?
N1 C22 C27 F2 1.9(4) . . . . ?
N1 C22 C27 C26 -178.6(3) . . . . ?
N2 Cr1 O1 C13 19.1(2) . . . . ?
N2 C7 C8 C9 -175.6(3) . . . . ?
N2 C7 C8 C13 4.7(5) . . . . ?
C1 N1 C22 C23 140.8(3) . . . . ?
C1 N1 C22 C27 -40.2(4) . . . . ?
C1 C2 C3 C4 -0.3(5) . . . . ?
C2 C1 C6 N2 -179.1(3) . . . . ?
C2 C1 C6 C5 0.8(4) . . . . ?
C2 C3 C4 C5 1.2(5) . . . . ?
C3 C4 C5 C6 -1.0(5) . . . . ?
C4 C5 C6 N2 179.9(3) . . . . ?
C4 C5 C6 C1 0.1(4) . . . . ?
C6 N2 C7 C8 -179.1(3) . . . . ?
C6 C1 C2 C3 -0.7(5) . . . . ?
C7 N2 C6 C1 -174.8(3) . . . . ?
C7 N2 C6 C5 5.3(4) . . . . ?
C7 C8 C9 C10 179.3(3) . . . . ?
C7 C8 C13 O1 4.2(5) . . . . ?
C7 C8 C13 C12 -178.1(3) . . . . ?
C8 C9 C10 C11 -0.6(5) . . . . ?
C8 C9 C10 C18 -179.5(3) . . . . ?
C9 C8 C13 O1 -175.5(3) . . . . ?
C9 C8 C13 C12 2.2(4) . . . . ?
C9 C10 C11 C12 0.9(5) . . . . ?
C9 C10 C18 C19 -58.1(5) . . . . ?
C9 C10 C18 C20 -171.7(5) . . . . ?
C9 C10 C18 C21 60.5(6) . . . . ?
C10 C11 C12 C13 0.3(5) . . . . ?
C10 C11 C12 C14 179.8(3) . . . . ?
C11 C10 C18 C19 123.0(5) . . . . ?
C11 C10 C18 C20 9.5(6) . . . . ?
C11 C10 C18 C21 -118.4(5) . . . . ?
C11 C12 C13 O1 175.9(3) . . . . ?
C11 C12 C13 C8 -1.9(4) . . . . ?
C11 C12 C14 C15 -113.7(4) . . . . ?
C11 C12 C14 C16 124.2(3) . . . . ?
C11 C12 C14 C17 5.2(4) . . . . ?
C13 C8 C9 C10 -0.9(5) . . . . ?
C13 C12 C14 C15 65.7(4) . . . . ?
C13 C12 C14 C16 -56.4(4) . . . . ?
C13 C12 C14 C17 -175.4(3) . . . . ?
C14 C12 C13 O1 -3.6(4) . . . . ?
C14 C12 C13 C8 178.7(3) . . . . ?
C18 C10 C11 C12 179.8(3) . . . . ?
C22 N1 C1 C2 -46.5(4) . . . . ?
C22 N1 C1 C6 135.1(3) . . . . ?
C22 C23 C24 C25 0.9(5) . . . . ?
C23 C22 C27 F2 -179.0(3) . . . . ?
C23 C22 C27 C26 0.5(4) . . . . ?
C23 C24 C25 C26 0.3(5) . . . . ?
C24 C25 C26 C27 -1.0(5) . . . . ?
C25 C26 C27 F2 -179.9(3) . . . . ?
C25 C26 C27 C22 0.6(5) . . . . ?
C27 C22 C23 F1 178.4(3) . . . . ?
C27 C22 C23 C24 -1.3(4) . . . . ?
C28 O2 C31 C30 -3.5(4) . . . . ?
C28 C29 C30 C31 -36.4(5) . . . . ?
C29 C30 C31 O2 25.0(5) . . . . ?
C31 O2 C28 C29 -19.5(4) . . . . ?
